data_2229261
loop_
_publ_author_name
'Oh, George N.'
'Ibers, James A.'

_publ_section_title
;
 Cs~2~UPd~3~Se~6~
;
_journal_coeditor_code WM2437
_journal_issue 2
_journal_name_full 'Acta Crystallographica Section E'
_journal_page_first i9
_journal_paper_doi 10.1107/S1600536810053924
_journal_volume 67
_journal_year 2011
_chemical_formula_iupac 'Cs2 U Pd3 Se6'
_chemical_formula_sum 'Cs2 Pd3 Se6 U'
_chemical_formula_weight 1296.81
_chemical_name_systematic
;
Dicaesium uranium(IV) tripalladium(II) hexaselenide
;
_space_group_IT_number 69
_symmetry_cell_setting orthorhombic
_symmetry_space_group_name_Hall '-F 2 2'
_symmetry_space_group_name_H-M 'F m m m'
_atom_sites_solution_primary direct
_atom_sites_solution_secondary difmap
_audit_creation_method SHELXL-97
_cell_angle_alpha 90.00
_cell_angle_beta 90.00
_cell_angle_gamma 90.00
_cell_formula_units_Z 8
_cell_length_a 10.1034(5)
_cell_length_b 15.5046(8)
_cell_length_c 17.5503(8)
_cell_measurement_reflns_used 5598
_cell_measurement_temperature 100(2)
_cell_measurement_theta_max 28.228
_cell_measurement_theta_min 2.321
_cell_volume 2749.2(2)
_computing_cell_refinement 'SAINT (Bruker, 2009)'
_computing_data_collection 'APEX2 (Bruker, 2009)'
_computing_data_reduction 'SAINT (Bruker, 2009)'
_computing_molecular_graphics 'CrystalMaker (Palmer, 2009)'
_computing_publication_material 'SHELXL97 (Sheldrick, 2008<i>a</i>)'
_computing_structure_refinement 'SHELXL97 (Sheldrick, 2008<i>a</i>)'
_computing_structure_solution 'SHELXS97 (Sheldrick, 2008<i>a</i>)'
_diffrn_ambient_temperature 100(2)
_diffrn_measured_fraction_theta_full 0.971
_diffrn_measured_fraction_theta_max 0.971
_diffrn_measurement_device_type 'Bruker APEXII CCD'
_diffrn_measurement_method \w
_diffrn_radiation_monochromator graphite
_diffrn_radiation_source 'fine-focus sealed tube'
_diffrn_radiation_type MoK\a
_diffrn_radiation_wavelength 0.71073
_diffrn_reflns_av_R_equivalents 0.0345
_diffrn_reflns_av_sigmaI/netI 0.0222
_diffrn_reflns_limit_h_max 13
_diffrn_reflns_limit_h_min -13
_diffrn_reflns_limit_k_max 20
_diffrn_reflns_limit_k_min -20
_diffrn_reflns_limit_l_max 23
_diffrn_reflns_limit_l_min -23
_diffrn_reflns_number 8099
_diffrn_reflns_theta_full 28.56
_diffrn_reflns_theta_max 28.56
_diffrn_reflns_theta_min 2.32
_exptl_absorpt_coefficient_mu 36.665
_exptl_absorpt_correction_T_max 0.6885
_exptl_absorpt_correction_T_min 0.0485
_exptl_absorpt_correction_type numerical
_exptl_absorpt_process_details '(face indexed using SADABS; Sheldrick, 2008<i>b</i>)'
_exptl_crystal_colour black
_exptl_crystal_density_diffrn 6.266
_exptl_crystal_density_method 'not measured'
_exptl_crystal_description 'hexagonal plate'
_exptl_crystal_F_000 4352
_exptl_crystal_size_max 0.21
_exptl_crystal_size_mid 0.17
_exptl_crystal_size_min 0.01
_refine_diff_density_max 1.336
_refine_diff_density_min -2.213
_refine_ls_extinction_coef 0.000083(9)
_refine_ls_extinction_expression Fc^*^=kFc[1+0.001xFc^2^\l^3^/sin(2\q)]^-1/4^
_refine_ls_extinction_method 'SHELXL97 (Sheldrick, 2008<i>a</i>)'
_refine_ls_goodness_of_fit_ref 1.464
_refine_ls_matrix_type full
_refine_ls_number_parameters 38
_refine_ls_number_reflns 963
_refine_ls_number_restraints 0
_refine_ls_restrained_S_all 1.464
_refine_ls_R_factor_all 0.0209
_refine_ls_R_factor_gt 0.0194
_refine_ls_shift/su_max 0.000
_refine_ls_shift/su_mean 0.000
_refine_ls_structure_factor_coef Fsqd
_refine_ls_weighting_details
;
[1.00000+0.00000exp(0.00(sin\q/\l)^2^)]/
[\s^2^(Fo^2^)+0.0000+0.0000*P+(0.0241P)^2^+0.0000sin\q/\l]
where P = 1.00000Fo^2^ + 0.00000Fc^2^
;
_refine_ls_weighting_scheme calc
_refine_ls_wR_factor_gt 0.0541
_refine_ls_wR_factor_ref 0.0545
_reflns_number_gt 921
_reflns_number_total 963
_reflns_threshold_expression I>2\s(I)
_cod_data_source_file wm2437.cif
_cod_data_source_block I
_cod_database_code 2229261
_cod_database_fobs_code 2229261

loop_
_symmetry_equiv_pos_as_xyz
'x, y, z'
'-x, -y, z'
'-x, y, -z'
'x, -y, -z'
'x, y+1/2, z+1/2'
'-x, -y+1/2, z+1/2'
'-x, y+1/2, -z+1/2'
'x, -y+1/2, -z+1/2'
'x+1/2, y, z+1/2'
'-x+1/2, -y, z+1/2'
'-x+1/2, y, -z+1/2'
'x+1/2, -y, -z+1/2'
'x+1/2, y+1/2, z'
'-x+1/2, -y+1/2, z'
'-x+1/2, y+1/2, -z'
'x+1/2, -y+1/2, -z'
'-x, -y, -z'
'x, y, -z'
'x, -y, z'
'-x, y, z'
'-x, -y+1/2, -z+1/2'
'x, y+1/2, -z+1/2'
'x, -y+1/2, z+1/2'
'-x, y+1/2, z+1/2'
'-x+1/2, -y, -z+1/2'
'x+1/2, y, -z+1/2'
'x+1/2, -y, z+1/2'
'-x+1/2, y, z+1/2'
'-x+1/2, -y+1/2, -z'
'x+1/2, y+1/2, -z'
'x+1/2, -y+1/2, z'
'-x+1/2, y+1/2, z'

loop_
_atom_site_type_symbol
_atom_site_label
_atom_site_fract_x
_atom_site_fract_y
_atom_site_fract_z
_atom_site_U_iso_or_equiv
_atom_site_adp_type
_atom_site_calc_flag
_atom_site_refinement_flags
_atom_site_occupancy
_atom_site_disorder_assembly
_atom_site_disorder_group
U U1 0.0000 0.0000 0.166826(18) 0.00859(12) Uani d S 1 . .
Cs Cs1 0.2500 0.2500 0.2500 0.00986(14) Uani d S 1 . .
Cs Cs2 0.0000 0.30128(4) 0.0000 0.01609(16) Uani d S 1 . .
Pd Pd1 0.33694(4) 0.0000 0.15828(3) 0.00866(14) Uani d S 1 . .
Pd Pd2 0.17351(6) 0.0000 0.0000 0.00843(16) Uani d S 1 . .
Se Se1 0.0000 0.10753(4) 0.29996(3) 0.00912(15) Uani d S 1 . .
Se Se2 0.19159(4) 0.11000(3) 0.09981(2) 0.00908(13) Uani d . 1 . .

loop_
_atom_site_aniso_label
_atom_site_aniso_U_11
_atom_site_aniso_U_22
_atom_site_aniso_U_33
_atom_site_aniso_U_12
_atom_site_aniso_U_13
_atom_site_aniso_U_23
U1 0.00523(18) 0.0108(2) 0.00978(19) 0.000 0.000 0.000
Cs1 0.0078(2) 0.0105(3) 0.0113(3) 0.000 0.000 0.000
Cs2 0.0104(3) 0.0233(4) 0.0146(3) 0.000 0.000 0.000
Pd1 0.0049(2) 0.0109(3) 0.0102(3) 0.000 -0.00063(15) 0.000
Pd2 0.0067(3) 0.0106(4) 0.0080(3) 0.000 0.000 0.000
Se1 0.0058(3) 0.0107(3) 0.0109(3) 0.000 0.000 0.0004(2)
Se2 0.0065(2) 0.0105(3) 0.0103(2) -0.00038(17) -0.00027(15) -0.00014(16)

loop_
_atom_type_symbol
_atom_type_description
_atom_type_scat_dispersion_real
_atom_type_scat_dispersion_imag
_atom_type_scat_source
Se Se -0.0929 2.2259 'International Tables Vol C Tables 4.2.6.8 and 6.1.1.4'
Pd Pd -0.9988 1.0072 'International Tables Vol C Tables 4.2.6.8 and 6.1.1.4'
Cs Cs -0.3680 2.1192 'International Tables Vol C Tables 4.2.6.8 and 6.1.1.4'
U U -9.6767 9.6646 'International Tables Vol C Tables 4.2.6.8 and 6.1.1.4'

loop_
_geom_angle_atom_site_label_1
_geom_angle_atom_site_label_2
_geom_angle_atom_site_label_3
_geom_angle_site_symmetry_1
_geom_angle_site_symmetry_3
_geom_angle
_geom_angle_publ_flag
Se2 U1 Se2 . 2 130.98(2) ?
Se2 U1 Se2 . 20 86.111(19) ?
Se2 U1 Se2 2 20 73.96(2) ?
Se2 U1 Se2 . 19 73.96(2) ?
Se2 U1 Se2 2 19 86.111(19) ?
Se2 U1 Se2 20 19 130.98(2) ?
Se2 U1 Se1 . 2 133.399(11) ?
Se2 U1 Se1 2 2 89.330(14) ?
Se2 U1 Se1 20 2 133.398(11) ?
Se2 U1 Se1 19 2 89.330(14) ?
Se2 U1 Se1 . . 89.331(14) ?
Se2 U1 Se1 2 . 133.398(11) ?
Se2 U1 Se1 20 . 89.330(14) ?
Se2 U1 Se1 19 . 133.398(11) ?
Se1 U1 Se1 2 . 71.02(3) ?
Se2 U1 Pd1 . 2 131.589(12) ?
Se2 U1 Pd1 2 2 45.548(10) ?
Se2 U1 Pd1 20 2 45.548(10) ?
Se2 U1 Pd1 19 2 131.589(12) ?
Se1 U1 Pd1 2 2 92.053(8) ?
Se1 U1 Pd1 . 2 92.053(8) ?
Se2 U1 Pd1 . . 45.549(10) ?
Se2 U1 Pd1 2 . 131.590(12) ?
Se2 U1 Pd1 20 . 131.590(12) ?
Se2 U1 Pd1 19 . 45.549(10) ?
Se1 U1 Pd1 2 . 92.053(8) ?
Se1 U1 Pd1 . . 92.052(8) ?
Pd1 U1 Pd1 2 . 174.96(2) ?
Se2 U1 Pd2 . 17 89.701(13) ?
Se2 U1 Pd2 2 17 45.040(11) ?
Se2 U1 Pd2 20 17 45.040(11) ?
Se2 U1 Pd2 19 17 89.702(13) ?
Se1 U1 Pd2 2 17 134.300(11) ?
Se1 U1 Pd2 . 17 134.300(11) ?
Pd1 U1 Pd2 2 17 56.567(13) ?
Pd1 U1 Pd2 . 17 118.389(14) ?
Se2 U1 Pd2 . . 45.038(11) ?
Se2 U1 Pd2 2 . 89.702(13) ?
Se2 U1 Pd2 20 . 89.702(13) ?
Se2 U1 Pd2 19 . 45.040(11) ?
Se1 U1 Pd2 2 . 134.300(11) ?
Se1 U1 Pd2 . . 134.300(11) ?
Pd1 U1 Pd2 2 . 118.388(14) ?
Pd1 U1 Pd2 . . 56.568(13) ?
Pd2 U1 Pd2 17 . 61.821(18) ?
Se2 U1 Pd1 . 25 92.446(11) ?
Se2 U1 Pd1 2 25 133.501(12) ?
Se2 U1 Pd1 20 25 133.501(12) ?
Se2 U1 Pd1 19 25 92.445(11) ?
Se1 U1 Pd1 2 25 44.171(11) ?
Se1 U1 Pd1 . 25 44.172(11) ?
Pd1 U1 Pd1 2 25 120.746(11) ?
Pd1 U1 Pd1 . 25 64.299(14) ?
Pd2 U1 Pd1 17 25 177.312(13) ?
Pd2 U1 Pd1 . 25 120.866(11) ?
Se2 U1 Pd1 . 26_455 133.502(12) ?
Se2 U1 Pd1 2 26_455 92.445(11) ?
Se2 U1 Pd1 20 26_455 92.445(11) ?
Se2 U1 Pd1 19 26_455 133.501(12) ?
Se1 U1 Pd1 2 26_455 44.171(11) ?
Se1 U1 Pd1 . 26_455 44.172(11) ?
Pd1 U1 Pd1 2 26_455 64.300(14) ?
Pd1 U1 Pd1 . 26_455 120.745(11) ?
Pd2 U1 Pd1 17 26_455 120.866(11) ?
Pd2 U1 Pd1 . 26_455 177.312(13) ?
Pd1 U1 Pd1 25 26_455 56.446(15) ?
Se2 Cs1 Se2 8 11 80.953(16) ?
Se2 Cs1 Se2 8 14 102.430(16) ?
Se2 Cs1 Se2 11 14 160.389(13) ?
Se2 Cs1 Se2 8 . 160.389(13) ?
Se2 Cs1 Se2 11 . 102.430(16) ?
Se2 Cs1 Se2 14 . 80.953(16) ?
Se2 Cs1 Se1 8 . 94.738(13) ?
Se2 Cs1 Se1 11 . 62.144(11) ?
Se2 Cs1 Se1 14 . 135.669(11) ?
Se2 Cs1 Se1 . . 70.690(13) ?
Se2 Cs1 Se1 8 14 62.143(11) ?
Se2 Cs1 Se1 11 14 94.738(13) ?
Se2 Cs1 Se1 14 14 70.691(13) ?
Se2 Cs1 Se1 . 14 135.670(11) ?
Se1 Cs1 Se1 . 14 150.71(2) ?
Se2 Cs1 Se1 8 21 70.691(13) ?
Se2 Cs1 Se1 11 21 135.670(11) ?
Se2 Cs1 Se1 14 21 62.143(11) ?
Se2 Cs1 Se1 . 21 94.738(13) ?
Se1 Cs1 Se1 . 21 86.513(16) ?
Se1 Cs1 Se1 14 21 100.875(18) ?
Se2 Cs1 Se1 8 26 135.670(11) ?
Se2 Cs1 Se1 11 26 70.691(13) ?
Se2 Cs1 Se1 14 26 94.738(13) ?
Se2 Cs1 Se1 . 26 62.144(11) ?
Se1 Cs1 Se1 . 26 100.876(18) ?
Se1 Cs1 Se1 14 26 86.514(16) ?
Se1 Cs1 Se1 21 26 150.71(2) ?
Se2 Cs1 Pd1 8 . 152.457(10) ?
Se2 Cs1 Pd1 11 . 71.604(10) ?
Se2 Cs1 Pd1 14 . 104.229(10) ?
Se2 Cs1 Pd1 . . 35.226(10) ?
Se1 Cs1 Pd1 . . 70.632(11) ?
Se1 Cs1 Pd1 14 . 121.430(10) ?
Se1 Cs1 Pd1 21 . 129.052(12) ?
Se1 Cs1 Pd1 26 . 34.930(10) ?
Se2 Cs1 Pd1 8 22 35.225(10) ?
Se2 Cs1 Pd1 11 22 104.228(10) ?
Se2 Cs1 Pd1 14 22 71.605(10) ?
Se2 Cs1 Pd1 . 22 152.458(10) ?
Se1 Cs1 Pd1 . 22 129.051(12) ?
Se1 Cs1 Pd1 14 22 34.930(10) ?
Se1 Cs1 Pd1 21 22 70.633(11) ?
Se1 Cs1 Pd1 26 22 121.430(10) ?
Pd1 Cs1 Pd1 . 22 156.358(11) ?
Se2 Cs1 Pd1 8 25 104.228(10) ?
Se2 Cs1 Pd1 11 25 35.225(10) ?
Se2 Cs1 Pd1 14 25 152.458(10) ?
Se2 Cs1 Pd1 . 25 71.605(10) ?
Se1 Cs1 Pd1 . 25 34.931(10) ?
Se1 Cs1 Pd1 14 25 129.051(12) ?
Se1 Cs1 Pd1 21 25 121.430(10) ?
Se1 Cs1 Pd1 26 25 70.632(11) ?
Pd1 Cs1 Pd1 . 25 50.637(12) ?
Pd1 Cs1 Pd1 22 25 135.902(12) ?
Se2 Cs1 Pd1 8 14 71.605(10) ?
Se2 Cs1 Pd1 11 14 152.458(10) ?
Se2 Cs1 Pd1 14 14 35.225(10) ?
Se2 Cs1 Pd1 . 14 104.228(10) ?
Se1 Cs1 Pd1 . 14 121.430(10) ?
Se1 Cs1 Pd1 14 14 70.632(11) ?
Se1 Cs1 Pd1 21 14 34.930(10) ?
Se1 Cs1 Pd1 26 14 129.051(12) ?
Pd1 Cs1 Pd1 . 14 135.903(12) ?
Pd1 Cs1 Pd1 22 14 50.638(12) ?
Pd1 Cs1 Pd1 25 14 156.358(11) ?
Se1 Cs2 Se1 21 6_554 136.13(3) ?
Se1 Cs2 Se2 21 14 56.056(8) ?
Se1 Cs2 Se2 6_554 14 106.862(13) ?
Se1 Cs2 Se2 21 16_455 106.862(13) ?
Se1 Cs2 Se2 6_554 16_455 56.056(8) ?
Se2 Cs2 Se2 14 16_455 137.91(2) ?
Se1 Cs2 Se2 21 29 106.862(13) ?
Se1 Cs2 Se2 6_554 29 56.056(8) ?
Se2 Cs2 Se2 14 29 54.431(13) ?
Se2 Cs2 Se2 16_455 29 108.889(16) ?
Se1 Cs2 Se2 21 31_455 56.056(8) ?
Se1 Cs2 Se2 6_554 31_455 106.862(13) ?
Se2 Cs2 Se2 14 31_455 108.889(16) ?
Se2 Cs2 Se2 16_455 31_455 54.431(13) ?
Se2 Cs2 Se2 29 31_455 137.91(2) ?
Se1 Cs2 Se2 21 . 82.483(12) ?
Se1 Cs2 Se2 6_554 . 133.760(13) ?
Se2 Cs2 Se2 14 . 70.625(13) ?
Se2 Cs2 Se2 16_455 . 150.562(16) ?
Se2 Cs2 Se2 29 . 94.230(11) ?
Se2 Cs2 Se2 31_455 . 117.736(13) ?
Se1 Cs2 Se2 21 3 133.761(13) ?
Se1 Cs2 Se2 6_554 3 82.482(12) ?
Se2 Cs2 Se2 14 3 150.563(16) ?
Se2 Cs2 Se2 16_455 3 70.624(13) ?
Se2 Cs2 Se2 29 3 117.735(13) ?
Se2 Cs2 Se2 31_455 3 94.230(11) ?
Se2 Cs2 Se2 . 3 82.710(18) ?
Se1 Cs2 Se2 21 20 82.482(12) ?
Se1 Cs2 Se2 6_554 20 133.761(13) ?
Se2 Cs2 Se2 14 20 117.735(13) ?
Se2 Cs2 Se2 16_455 20 94.229(11) ?
Se2 Cs2 Se2 29 20 150.563(16) ?
Se2 Cs2 Se2 31_455 20 70.624(13) ?
Se2 Cs2 Se2 . 20 58.670(15) ?
Se2 Cs2 Se2 3 20 52.634(14) ?
Se1 Cs2 Se2 21 18 133.761(13) ?
Se1 Cs2 Se2 6_554 18 82.482(12) ?
Se2 Cs2 Se2 14 18 94.230(11) ?
Se2 Cs2 Se2 16_455 18 117.735(13) ?
Se2 Cs2 Se2 29 18 70.624(13) ?
Se2 Cs2 Se2 31_455 18 150.563(16) ?
Se2 Cs2 Se2 . 18 52.633(14) ?
Se2 Cs2 Se2 3 18 58.670(15) ?
Se2 Cs2 Se2 20 18 82.711(18) ?
Se1 Cs2 Pd1 21 14 33.369(10) ?
Se1 Cs2 Pd1 6_554 14 108.628(18) ?
Se2 Cs2 Pd1 14 14 33.614(9) ?
Se2 Cs2 Pd1 16_455 14 109.694(16) ?
Se2 Cs2 Pd1 29 14 74.720(12) ?
Se2 Cs2 Pd1 31_455 14 76.571(12) ?
Se2 Cs2 Pd1 . 14 93.521(9) ?
Se2 Cs2 Pd1 3 14 167.125(9) ?
Se2 Cs2 Pd1 20 14 115.027(9) ?
Se2 Cs2 Pd1 18 14 127.822(8) ?
Se1 Cs2 Pd1 21 13_455 33.369(10) ?
Se1 Cs2 Pd1 6_554 13_455 108.628(18) ?
Se2 Cs2 Pd1 14 13_455 76.571(12) ?
Se2 Cs2 Pd1 16_455 13_455 74.720(12) ?
Se2 Cs2 Pd1 29 13_455 109.694(16) ?
Se2 Cs2 Pd1 31_455 13_455 33.614(9) ?
Se2 Cs2 Pd1 . 13_455 115.028(9) ?
Se2 Cs2 Pd1 3 13_455 127.822(8) ?
Se2 Cs2 Pd1 20 13_455 93.520(9) ?
Se2 Cs2 Pd1 18 13_455 167.125(9) ?
Pd1 Cs2 Pd1 14 13_455 43.318(11) ?
Se1 Pd1 Se1 26 25 85.52(3) ?
Se1 Pd1 Se2 26 19 171.97(3) ?
Se1 Pd1 Se2 25 19 93.095(17) ?
Se1 Pd1 Se2 26 . 93.096(18) ?
Se1 Pd1 Se2 25 . 171.96(3) ?
Se2 Pd1 Se2 19 . 87.18(3) ?
Se1 Pd1 Pd2 26 . 126.819(19) ?
Se1 Pd1 Pd2 25 . 126.82(2) ?
Se2 Pd1 Pd2 19 . 48.701(14) ?
Se2 Pd1 Pd2 . . 48.699(14) ?
Se1 Pd1 U1 26 . 131.077(15) ?
Se1 Pd1 U1 25 . 131.077(15) ?
Se2 Pd1 U1 19 . 54.909(13) ?
Se2 Pd1 U1 . . 54.909(13) ?
Pd2 Pd1 U1 . . 61.793(13) ?
Se1 Pd1 U1 26 25 54.538(17) ?
Se1 Pd1 U1 25 25 54.538(17) ?
Se2 Pd1 U1 19 25 130.265(15) ?
Se2 Pd1 U1 . 25 130.266(15) ?
Pd2 Pd1 U1 . 25 177.495(17) ?
U1 Pd1 U1 . 25 115.701(14) ?
Se1 Pd1 Cs1 26 . 53.965(11) ?
Se1 Pd1 Cs1 25 . 129.73(2) ?
Se2 Pd1 Cs1 19 . 131.100(17) ?
Se2 Pd1 Cs1 . . 53.905(11) ?
Pd2 Pd1 Cs1 . . 102.592(7) ?
U1 Pd1 Cs1 . . 77.222(7) ?
U1 Pd1 Cs1 25 . 76.474(7) ?
Se1 Pd1 Cs1 26 25 129.73(2) ?
Se1 Pd1 Cs1 25 25 53.965(11) ?
Se2 Pd1 Cs1 19 25 53.904(11) ?
Se2 Pd1 Cs1 . 25 131.099(17) ?
Pd2 Pd1 Cs1 . 25 102.592(7) ?
U1 Pd1 Cs1 . 25 77.222(7) ?
U1 Pd1 Cs1 25 25 76.475(7) ?
Cs1 Pd1 Cs1 . 25 129.363(12) ?
Se1 Pd1 Cs2 26 13_545 114.000(17) ?
Se1 Pd1 Cs2 25 13_545 57.960(16) ?
Se2 Pd1 Cs2 19 13_545 59.002(13) ?
Se2 Pd1 Cs2 . 13_545 115.901(19) ?
Pd2 Pd1 Cs2 . 13_545 69.734(10) ?
U1 Pd1 Cs2 . 13_545 113.335(9) ?
U1 Pd1 Cs2 25 13_545 111.952(8) ?
Cs1 Pd1 Cs2 . 13_545 158.937(12) ?
Cs1 Pd1 Cs2 25 13_545 71.656(7) ?
Se1 Pd1 Cs2 26 29 57.960(16) ?
Se1 Pd1 Cs2 25 29 114.000(17) ?
Se2 Pd1 Cs2 19 29 115.903(19) ?
Se2 Pd1 Cs2 . 29 59.003(13) ?
Pd2 Pd1 Cs2 . 29 69.734(10) ?
U1 Pd1 Cs2 . 29 113.335(9) ?
U1 Pd1 Cs2 25 29 111.952(8) ?
Cs1 Pd1 Cs2 . 29 71.656(7) ?
Cs1 Pd1 Cs2 25 29 158.937(12) ?
Cs2 Pd1 Cs2 13_545 29 87.301(15) ?
Se2 Pd2 Se2 . 4 171.45(3) ?
Se2 Pd2 Se2 . 19 88.16(2) ?
Se2 Pd2 Se2 4 19 91.20(2) ?
Se2 Pd2 Se2 . 18 91.20(2) ?
Se2 Pd2 Se2 4 18 88.16(2) ?
Se2 Pd2 Se2 19 18 171.45(3) ?
Se2 Pd2 Pd1 . 18 125.177(18) ?
Se2 Pd2 Pd1 4 18 49.289(12) ?
Se2 Pd2 Pd1 19 18 125.176(18) ?
Se2 Pd2 Pd1 18 18 49.289(12) ?
Se2 Pd2 Pd1 . . 49.289(12) ?
Se2 Pd2 Pd1 4 . 125.177(18) ?
Se2 Pd2 Pd1 19 . 49.289(12) ?
Se2 Pd2 Pd1 18 . 125.177(18) ?
Pd1 Pd2 Pd1 18 . 118.54(2) ?
Se2 Pd2 U1 . 17 130.638(16) ?
Se2 Pd2 U1 4 17 54.919(11) ?
Se2 Pd2 U1 19 17 130.639(16) ?
Se2 Pd2 U1 18 17 54.919(11) ?
Pd1 Pd2 U1 18 17 61.640(9) ?
Pd1 Pd2 U1 . 17 179.818(19) ?
Se2 Pd2 U1 . . 54.919(11) ?
Se2 Pd2 U1 4 . 130.639(16) ?
Se2 Pd2 U1 19 . 54.919(11) ?
Se2 Pd2 U1 18 . 130.639(16) ?
Pd1 Pd2 U1 18 . 179.818(19) ?
Pd1 Pd2 U1 . . 61.639(9) ?
U1 Pd2 U1 17 . 118.178(18) ?
Se2 Pd2 Cs2 . 29 58.042(13) ?
Se2 Pd2 Cs2 4 29 114.859(18) ?
Se2 Pd2 Cs2 19 29 114.859(18) ?
Se2 Pd2 Cs2 18 29 58.041(13) ?
Pd1 Pd2 Cs2 18 29 68.073(10) ?
Pd1 Pd2 Cs2 . 29 68.073(10) ?
U1 Pd2 Cs2 17 29 112.050(5) ?
U1 Pd2 Cs2 . 29 112.050(5) ?
Se2 Pd2 Cs2 . 13_545 114.860(18) ?
Se2 Pd2 Cs2 4 13_545 58.041(13) ?
Se2 Pd2 Cs2 19 13_545 58.041(13) ?
Se2 Pd2 Cs2 18 13_545 114.859(18) ?
Pd1 Pd2 Cs2 18 13_545 68.073(10) ?
Pd1 Pd2 Cs2 . 13_545 68.073(10) ?
U1 Pd2 Cs2 17 13_545 112.050(5) ?
U1 Pd2 Cs2 . 13_545 112.050(5) ?
Cs2 Pd2 Cs2 29 13_545 86.091(16) ?
Pd1 Se1 Pd1 26_455 25 84.26(3) ?
Pd1 Se1 U1 26_455 . 81.29(2) ?
Pd1 Se1 U1 25 . 81.29(2) ?
Pd1 Se1 Cs1 26_455 . 175.16(2) ?
Pd1 Se1 Cs1 25 . 91.105(9) ?
U1 Se1 Cs1 . . 99.446(14) ?
Pd1 Se1 Cs1 26_455 21 91.105(9) ?
Pd1 Se1 Cs1 25 21 175.16(2) ?
U1 Se1 Cs1 . 21 99.446(14) ?
Cs1 Se1 Cs1 . 21 93.487(16) ?
Pd1 Se1 Cs2 26_455 21 88.67(2) ?
Pd1 Se1 Cs2 25 21 88.67(2) ?
U1 Se1 Cs2 . 21 166.43(3) ?
Cs1 Se1 Cs2 . 21 89.806(14) ?
Cs1 Se1 Cs2 21 21 89.806(14) ?
Pd2 Se2 Pd1 . . 82.01(2) ?
Pd2 Se2 U1 . . 80.043(17) ?
Pd1 Se2 U1 . . 79.542(17) ?
Pd2 Se2 Cs1 . . 172.72(2) ?
Pd1 Se2 Cs1 . . 90.869(15) ?
U1 Se2 Cs1 . . 100.224(13) ?
Pd2 Se2 Cs2 . 29 89.066(18) ?
Pd1 Se2 Cs2 . 29 87.383(16) ?
U1 Se2 Cs2 . 29 163.979(19) ?
Cs1 Se2 Cs2 . 29 89.104(12) ?
Pd2 Se2 Cs2 . . 99.726(15) ?
Pd1 Se2 Cs2 . . 172.903(19) ?
U1 Se2 Cs2 . . 107.516(12) ?
Cs1 Se2 Cs2 . . 87.161(12) ?
Cs2 Se2 Cs2 29 . 85.771(11) ?

loop_
_geom_bond_atom_site_label_1
_geom_bond_atom_site_label_2
_geom_bond_site_symmetry_2
_geom_bond_distance
_geom_bond_publ_flag
U1 Se2 . 2.8353(5) ?
U1 Se2 2 2.8353(5) ?
U1 Se2 20 2.8353(5) ?
U1 Se2 19 2.8353(5) ?
U1 Se1 2 2.8704(7) ?
U1 Se1 . 2.8704(7) ?
U1 Pd1 2 3.4076(4) ?
U1 Pd1 . 3.4076(4) ?
U1 Pd2 17 3.4125(4) ?
U1 Pd2 . 3.4125(4) ?
U1 Pd1 25 3.4836(6) ?
U1 Pd1 26_455 3.4836(6) ?
Cs1 Se2 8 3.4653(5) ?
Cs1 Se2 11 3.4653(5) ?
Cs1 Se2 14 3.4653(5) ?
Cs1 Se2 . 3.4653(5) ?
Cs1 Se1 . 3.4682(5) ?
Cs1 Se1 14 3.4682(5) ?
Cs1 Se1 21 3.4682(5) ?
Cs1 Se1 26 3.4682(5) ?
Cs1 Pd1 . 4.2880(3) ?
Cs1 Pd1 22 4.2881(3) ?
Cs1 Pd1 25 4.2881(3) ?
Cs1 Pd1 14 4.2881(3) ?
Cs2 Se1 21 3.7847(7) ?
Cs2 Se1 6_554 3.7847(7) ?
Cs2 Se2 14 3.8301(5) ?
Cs2 Se2 16_455 3.8301(5) ?
Cs2 Se2 29 3.8301(5) ?
Cs2 Se2 31_455 3.8301(5) ?
Cs2 Se2 . 3.9511(7) ?
Cs2 Se2 3 3.9511(7) ?
Cs2 Se2 20 3.9511(7) ?
Cs2 Se2 18 3.9511(7) ?
Cs2 Pd1 14 4.4635(6) ?
Cs2 Pd1 13_455 4.4635(6) ?
Pd1 Se1 26 2.4557(6) ?
Pd1 Se1 25 2.4557(6) ?
Pd1 Se2 19 2.4736(6) ?
Pd1 Se2 . 2.4736(6) ?
Pd1 Pd2 . 3.2316(6) ?
Pd1 U1 25 3.4836(6) ?
Pd1 Cs1 25 4.2880(3) ?
Pd1 Cs2 13_545 4.4636(6) ?
Pd1 Cs2 29 4.4636(6) ?
Pd2 Se2 . 2.4516(5) ?
Pd2 Se2 4 2.4516(5) ?
Pd2 Se2 19 2.4516(5) ?
Pd2 Se2 18 2.4516(5) ?
Pd2 Pd1 18 3.2316(6) ?
Pd2 U1 17 3.4125(4) ?
Pd2 Cs2 29 4.5137(6) ?
Pd2 Cs2 13_545 4.5137(6) ?
Se1 Pd1 26_455 2.4557(6) ?
Se1 Pd1 25 2.4557(6) ?
Se1 Cs1 21 3.4682(5) ?
Se1 Cs2 21 3.7847(7) ?
Se2 Cs2 29 3.8301(5) ?
